data_4107749
loop_
_publ_author_name
'Doris Pun'
'Emil Lobkovsky'
'Paul J. Chirik'

_publ_section_title
;
 Indenyl Zirconium Dinitrogen Chemistry: N2 Coordination to an Isolated
 Zirconium Sandwich and Synthesis of Side-on, End-on Dinitrogen Compounds
;
_journal_name_full 'Journal of the American Chemical Society'
_journal_page_first 6047
_journal_page_last 6054
_journal_paper_doi 10.1021/ja801021w
_journal_volume 130
_journal_year 2008
_chemical_formula_moiety 'C46 H60 N2 Zr2'
_chemical_formula_sum 'C46 H60 N2 Zr2'
_chemical_formula_weight 823.40
_chemical_name_systematic
;

 ?

;
_space_group_IT_number 56
_symmetry_cell_setting orthorhombic
_symmetry_space_group_name_Hall '-P 2ab 2ac'
_symmetry_space_group_name_H-M 'P c c n'
_atom_sites_solution_hydrogens mixed
_atom_sites_solution_primary direct
_atom_sites_solution_secondary difmap
_audit_creation_method SHELXL-97
_cell_angle_alpha 90.00
_cell_angle_beta 90.00
_cell_angle_gamma 90.00
_cell_formula_units_Z 4
_cell_length_a 13.5456(6)
_cell_length_b 17.1401(8)
_cell_length_c 18.5216(9)
_cell_measurement_reflns_used 5776
_cell_measurement_temperature 173(2)
_cell_measurement_theta_max 30.37
_cell_measurement_theta_min 2.21
_cell_volume 4300.2(3)
_computing_cell_refinement 'Bruker SAINT+'
_computing_data_collection 'Bruker APEX2'
_computing_data_reduction 'Bruker SAINT+'
_computing_molecular_graphics 'Bruker SHELXTL'
_computing_publication_material 'Bruker SHELXTL'
_computing_structure_refinement 'SHELXL-97 (Sheldrick, 1997)'
_computing_structure_solution 'SHELXS-97 (Sheldrick, 1990)'
_diffrn_ambient_temperature 173(2)
_diffrn_measured_fraction_theta_full 1.000
_diffrn_measured_fraction_theta_max 1.000
_diffrn_measurement_device_type 'Bruker X8 APEX II diffractometer'
_diffrn_measurement_method 'phi and omega scans'
_diffrn_radiation_monochromator graphite
_diffrn_radiation_source 'fine-focus sealed tube'
_diffrn_radiation_type MoK\a
_diffrn_radiation_wavelength 0.71073
_diffrn_reflns_av_R_equivalents 0.0611
_diffrn_reflns_av_sigmaI/netI 0.0447
_diffrn_reflns_limit_h_max 17
_diffrn_reflns_limit_h_min -18
_diffrn_reflns_limit_k_max 22
_diffrn_reflns_limit_k_min -22
_diffrn_reflns_limit_l_max 24
_diffrn_reflns_limit_l_min -24
_diffrn_reflns_number 29880
_diffrn_reflns_theta_full 28.28
_diffrn_reflns_theta_max 28.28
_diffrn_reflns_theta_min 1.92
_exptl_absorpt_coefficient_mu 0.516
_exptl_absorpt_correction_T_max 0.9797
_exptl_absorpt_correction_T_min 0.8202
_exptl_absorpt_correction_type multi-scan
_exptl_absorpt_process_details SADABS
_exptl_crystal_colour 'dark blue'
_exptl_crystal_density_diffrn 1.272
_exptl_crystal_description rod
_exptl_crystal_F_000 1720
_exptl_crystal_size_max 0.40
_exptl_crystal_size_mid 0.05
_exptl_crystal_size_min 0.04
_platon_squeeze_details ' ?'
_refine_diff_density_max 0.453
_refine_diff_density_min -1.161
_refine_diff_density_rms 0.081
_refine_ls_extinction_method none
_refine_ls_goodness_of_fit_ref 1.098
_refine_ls_hydrogen_treatment mixed
_refine_ls_matrix_type full
_refine_ls_number_parameters 258
_refine_ls_number_reflns 5342
_refine_ls_number_restraints 0
_refine_ls_restrained_S_all 1.098
_refine_ls_R_factor_all 0.0555
_refine_ls_R_factor_gt 0.0391
_refine_ls_shift/su_max 0.008
_refine_ls_shift/su_mean 0.000
_refine_ls_structure_factor_coef Fsqd
_refine_ls_weighting_details 'calc w=1/[\s^2^(Fo^2^)+(0.0520P)^2^+0.1893P] where P=(Fo^2^+2Fc^2^)/3'
_refine_ls_weighting_scheme calc
_refine_ls_wR_factor_gt 0.0979
_refine_ls_wR_factor_ref 0.1038
_reflns_number_gt 4191
_reflns_number_total 5342
_reflns_threshold_expression >2sigma(I)
_cod_data_source_file ja801021w-file004.cif
_cod_data_source_block dp7
_cod_database_code 4107749

loop_
_symmetry_equiv_pos_as_xyz
'x, y, z'
'-x+1/2, -y+1/2, z'
'-x, y+1/2, -z+1/2'
'x+1/2, -y, -z+1/2'
'-x, -y, -z'
'x-1/2, y-1/2, -z'
'x, -y-1/2, z-1/2'
'-x-1/2, y, z-1/2'

loop_
_atom_site_label
_atom_site_type_symbol
_atom_site_fract_x
_atom_site_fract_y
_atom_site_fract_z
_atom_site_U_iso_or_equiv
_atom_site_adp_type
_atom_site_occupancy
_atom_site_symmetry_multiplicity
_atom_site_calc_flag
_atom_site_refinement_flags
Zr1 Zr 0.109882(13) 0.174216(10) 0.292793(9) 0.01506(5) Uani 1 1 d .
N1 N 0.20991(11) 0.23528(9) 0.35473(8) 0.0167(3) Uani 1 1 d .
C1 C 0.25361(14) 0.08241(12) 0.30567(10) 0.0190(4) Uani 1 1 d .
C2 C 0.17765(14) 0.04405(11) 0.26740(10) 0.0199(4) Uani 1 1 d .
H2 H 0.1440(16) 0.0026(12) 0.2837(10) 0.018(5) Uiso 1 1 d .
C3 C 0.16779(15) 0.07617(11) 0.19683(10) 0.0198(4) Uani 1 1 d .
C4 C 0.24592(14) 0.13171(11) 0.18931(10) 0.0172(4) Uani 1 1 d .
C5 C 0.28821(15) 0.17040(11) 0.12799(10) 0.0210(4) Uani 1 1 d .
H5 H 0.2578(18) 0.1693(13) 0.0842(14) 0.038(7) Uiso 1 1 d .
C6 C 0.37351(15) 0.21043(12) 0.13521(10) 0.0220(5) Uani 1 1 d .
H6 H 0.4039(14) 0.2306(12) 0.0935(12) 0.022(6) Uiso 1 1 d .
C7 C 0.42531(15) 0.21876(12) 0.20226(10) 0.0210(4) Uani 1 1 d .
H7 H 0.4942(15) 0.2279(11) 0.1987(10) 0.015(5) Uiso 1 1 d .
C8 C 0.38531(13) 0.18077(11) 0.26436(11) 0.0177(4) Uani 1 1 d .
H14 H 0.4271(16) 0.1677(11) 0.3015(10) 0.011(5) Uiso 1 1 d .
C9 C 0.29716(14) 0.13637(11) 0.25643(10) 0.0169(4) Uani 1 1 d .
C10 C 0.01400(14) 0.13124(12) 0.40007(10) 0.0224(5) Uani 1 1 d .
C11 C -0.01303(14) 0.21078(12) 0.39010(10) 0.0218(4) Uani 1 1 d .
C12 C -0.06999(14) 0.21641(12) 0.32663(11) 0.0217(5) Uani 1 1 d .
C13 C -0.07803(15) 0.14083(13) 0.29608(11) 0.0236(5) Uani 1 1 d .
C14 C -0.02834(15) 0.08808(12) 0.34190(11) 0.0242(5) Uani 1 1 d .
C15 C 0.29603(15) 0.06131(12) 0.37802(10) 0.0241(5) Uani 1 1 d .
H15A H 0.3619 0.0388 0.3715 0.029 Uiso 1 1 calc R
H15B H 0.2530 0.0231 0.4017 0.029 Uiso 1 1 calc R
H15C H 0.3008 0.1083 0.4080 0.029 Uiso 1 1 calc R
C16 C 0.10675(16) 0.03808(13) 0.13848(11) 0.0269(5) Uani 1 1 d .
H16 H 0.0584(16) 0.0072(12) 0.1640(11) 0.027(6) Uiso 1 1 d .
C17 C 0.17063(19) -0.01725(14) 0.09382(12) 0.0370(6) Uani 1 1 d .
H17A H 0.2187 0.0130 0.0659 0.044 Uiso 1 1 calc R
H17B H 0.1286 -0.0471 0.0608 0.044 Uiso 1 1 calc R
H17C H 0.2056 -0.0532 0.1261 0.044 Uiso 1 1 calc R
C18 C 0.05211(18) 0.09402(14) 0.08907(11) 0.0345(6) Uani 1 1 d .
H18A H 0.0128 0.1302 0.1182 0.041 Uiso 1 1 calc R
H18B H 0.0084 0.0644 0.0570 0.041 Uiso 1 1 calc R
H18C H 0.0999 0.1235 0.0601 0.041 Uiso 1 1 calc R
C19 C 0.06663(17) 0.09851(14) 0.46471(11) 0.0325(6) Uani 1 1 d .
H19C H 0.1243 0.1309 0.4757 0.039 Uiso 1 1 calc R
H19B H 0.0881 0.0451 0.4543 0.039 Uiso 1 1 calc R
H19A H 0.0218 0.0982 0.5062 0.039 Uiso 1 1 calc R
C20 C 0.00960(16) 0.27527(13) 0.44234(11) 0.0281(5) Uani 1 1 d .
H20C H -0.0020 0.3258 0.4190 0.034 Uiso 1 1 calc R
H20B H 0.0788 0.2717 0.4574 0.034 Uiso 1 1 calc R
H20A H -0.0332 0.2704 0.4847 0.034 Uiso 1 1 calc R
C21 C -0.12526(15) 0.28756(14) 0.30233(12) 0.0295(5) Uani 1 1 d .
H21C H -0.1757 0.3008 0.3382 0.035 Uiso 1 1 calc R
H21B H -0.1570 0.2770 0.2558 0.035 Uiso 1 1 calc R
H21A H -0.0792 0.3313 0.2971 0.035 Uiso 1 1 calc R
C22 C -0.13950(16) 0.11863(14) 0.23208(13) 0.0327(6) Uani 1 1 d .
H22C H -0.1070 0.0763 0.2057 0.039 Uiso 1 1 calc R
H22B H -0.1471 0.1639 0.2002 0.039 Uiso 1 1 calc R
H22A H -0.2047 0.1012 0.2484 0.039 Uiso 1 1 calc R
C23 C -0.03728(17) 0.00080(12) 0.33816(13) 0.0328(6) Uani 1 1 d .
H23C H -0.0998 -0.0154 0.3602 0.039 Uiso 1 1 calc R
H23B H 0.0178 -0.0232 0.3643 0.039 Uiso 1 1 calc R
H23A H -0.0357 -0.0159 0.2876 0.039 Uiso 1 1 calc R

loop_
_atom_site_aniso_label
_atom_site_aniso_U_11
_atom_site_aniso_U_22
_atom_site_aniso_U_33
_atom_site_aniso_U_23
_atom_site_aniso_U_13
_atom_site_aniso_U_12
Zr1 0.01448(9) 0.01445(10) 0.01626(9) -0.00026(7) -0.00048(6) -0.00154(7)
N1 0.0181(7) 0.0153(8) 0.0168(7) 0.0008(6) 0.0001(6) 0.0012(6)
C1 0.0202(9) 0.0147(10) 0.0221(9) -0.0003(7) -0.0006(7) 0.0028(8)
C2 0.0208(9) 0.0128(10) 0.0260(9) 0.0008(8) 0.0019(8) 0.0001(8)
C3 0.0219(10) 0.0160(10) 0.0214(9) -0.0039(7) 0.0001(7) -0.0008(8)
C4 0.0191(9) 0.0118(9) 0.0208(9) -0.0028(7) 0.0017(7) 0.0014(8)
C5 0.0255(10) 0.0216(11) 0.0158(9) -0.0047(7) 0.0007(7) 0.0028(8)
C6 0.0282(10) 0.0178(10) 0.0201(9) -0.0012(8) 0.0071(8) 0.0019(8)
C7 0.0189(9) 0.0199(11) 0.0242(9) -0.0019(8) 0.0055(8) 0.0005(8)
C8 0.0156(9) 0.0163(10) 0.0211(9) -0.0023(7) 0.0002(7) 0.0040(7)
C9 0.0172(9) 0.0127(9) 0.0208(9) -0.0014(7) 0.0019(7) 0.0036(7)
C10 0.0187(9) 0.0256(11) 0.0229(9) 0.0026(8) 0.0050(8) -0.0069(8)
C11 0.0173(9) 0.0256(11) 0.0225(9) -0.0027(8) 0.0054(7) -0.0037(8)
C12 0.0132(9) 0.0236(11) 0.0282(10) -0.0017(8) 0.0034(8) -0.0042(8)
C13 0.0146(9) 0.0245(11) 0.0317(11) -0.0037(9) 0.0004(8) -0.0047(8)
C14 0.0191(10) 0.0205(11) 0.0330(10) -0.0019(9) 0.0037(8) -0.0054(8)
C15 0.0272(10) 0.0201(11) 0.0249(10) 0.0046(8) -0.0024(8) 0.0015(9)
C16 0.0334(11) 0.0234(12) 0.0240(10) -0.0014(8) -0.0046(8) -0.0083(9)
C17 0.0528(15) 0.0287(13) 0.0294(11) -0.0081(9) -0.0040(11) -0.0045(11)
C18 0.0390(13) 0.0349(13) 0.0295(11) -0.0001(10) -0.0114(10) -0.0081(11)
C19 0.0342(12) 0.0407(14) 0.0227(10) 0.0091(9) 0.0035(9) -0.0020(11)
C20 0.0294(11) 0.0286(12) 0.0264(10) -0.0094(9) 0.0053(8) -0.0054(10)
C21 0.0186(10) 0.0279(13) 0.0422(13) -0.0016(10) 0.0009(9) 0.0021(9)
C22 0.0216(10) 0.0393(14) 0.0372(12) -0.0095(10) -0.0052(9) -0.0049(10)
C23 0.0293(12) 0.0214(12) 0.0478(13) 0.0006(10) 0.0087(10) -0.0093(9)

loop_
_atom_type_symbol
_atom_type_description
_atom_type_scat_dispersion_real
_atom_type_scat_dispersion_imag
_atom_type_scat_source
C C 0.0033 0.0016 'International Tables Vol C Tables 4.2.6.8 and 6.1.1.4'
H H 0.0000 0.0000 'International Tables Vol C Tables 4.2.6.8 and 6.1.1.4'
N N 0.0061 0.0033 'International Tables Vol C Tables 4.2.6.8 and 6.1.1.4'
Zr Zr -2.9673 0.5597 'International Tables Vol C Tables 4.2.6.8 and 6.1.1.4'

loop_
_geom_angle_atom_site_label_1
_geom_angle_atom_site_label_2
_geom_angle_atom_site_label_3
_geom_angle
_geom_angle_site_symmetry_1
_geom_angle_site_symmetry_3
N1 Zr1 C2 108.78(6) . .
N1 Zr1 C10 92.81(6) . .
C2 Zr1 C10 94.54(7) . .
N1 Zr1 C1 75.88(6) . .
C2 Zr1 C1 32.97(6) . .
C10 Zr1 C1 98.24(6) . .
N1 Zr1 C7 97.16(6) . 2
C2 Zr1 C7 126.98(6) . 2
C10 Zr1 C7 130.25(7) . 2
C1 Zr1 C7 131.48(6) . 2
N1 Zr1 C11 84.86(6) . .
C2 Zr1 C11 127.33(7) . .
C10 Zr1 C11 32.95(7) . .
C1 Zr1 C11 126.61(6) . .
C7 Zr1 C11 99.69(7) 2 .
N1 Zr1 C8 66.53(6) . 2
C2 Zr1 C8 146.98(6) . 2
C10 Zr1 C8 117.96(6) . 2
C1 Zr1 C8 127.72(6) . 2
C7 Zr1 C8 32.72(6) 2 2
C11 Zr1 C8 85.54(6) . 2
N1 Zr1 C14 125.29(6) . .
C2 Zr1 C14 79.46(7) . .
C10 Zr1 C14 32.88(6) . .
C1 Zr1 C14 99.91(7) . .
C7 Zr1 C14 121.15(7) 2 .
C11 Zr1 C14 53.64(7) . .
C8 Zr1 C14 131.18(6) 2 .
N1 Zr1 C3 121.11(6) . .
C2 Zr1 C3 32.83(6) . .
C10 Zr1 C3 121.26(6) . .
C1 Zr1 C3 54.54(6) . .
C7 Zr1 C3 94.20(6) 2 .
C11 Zr1 C3 148.77(6) . .
C8 Zr1 C3 119.25(6) 2 .
C14 Zr1 C3 95.29(6) . .
N1 Zr1 C13 137.70(6) . .
C2 Zr1 C13 99.77(7) . .
C10 Zr1 C13 53.61(6) . .
C1 Zr1 C13 128.01(7) . .
C7 Zr1 C13 89.46(7) 2 .
C11 Zr1 C13 52.87(6) . .
C8 Zr1 C13 104.14(7) 2 .
C14 Zr1 C13 31.71(7) . .
C3 Zr1 C13 99.82(7) . .
N1 Zr1 C12 109.78(6) . .
C2 Zr1 C12 130.11(6) . .
C10 Zr1 C12 53.43(6) . .
C1 Zr1 C12 150.55(6) . .
C7 Zr1 C12 77.47(6) 2 .
C11 Zr1 C12 31.71(6) . .
C8 Zr1 C12 78.65(6) 2 .
C14 Zr1 C12 52.53(6) . .
C3 Zr1 C12 129.10(6) . .
C13 Zr1 C12 31.47(7) . .
N1 Zr1 C9 69.13(6) . .
C2 Zr1 C9 51.98(6) . .
C10 Zr1 C9 128.20(6) . .
C1 Zr1 C9 31.47(6) . .
C7 Zr1 C9 100.70(6) 2 .
C11 Zr1 C9 148.60(6) . .
C8 Zr1 C9 99.15(6) 2 .
C14 Zr1 C9 129.67(6) . .
C3 Zr1 C9 51.98(6) . .
C13 Zr1 C9 150.27(6) . .
C12 Zr1 C9 177.80(6) . .
N1 N1 Zr1 144.12(7) 2 .
C2 C1 C9 106.39(16) . .
C2 C1 C15 127.92(18) . .
C9 C1 C15 124.63(18) . .
C2 C1 Zr1 71.31(11) . .
C9 C1 Zr1 81.60(11) . .
C15 C1 Zr1 122.10(13) . .
C1 C2 C3 110.43(17) . .
C1 C2 Zr1 75.72(11) . .
C3 C2 Zr1 77.87(11) . .
C2 C3 C4 106.10(16) . .
C2 C3 C16 122.76(18) . .
C4 C3 C16 128.58(17) . .
C2 C3 Zr1 69.30(11) . .
C4 C3 Zr1 81.84(11) . .
C16 C3 Zr1 127.67(14) . .
C9 C4 C3 108.21(16) . .
C9 C4 C5 118.03(17) . .
C3 C4 C5 132.87(17) . .
C9 C4 Zr1 72.81(10) . .
C3 C4 Zr1 67.27(10) . .
C5 C4 Zr1 134.04(13) . .
C6 C5 C4 119.88(18) . .
C5 C6 C7 123.73(18) . .
C6 C7 C8 117.80(18) . .
C6 C7 Zr1 123.65(14) . 2
C8 C7 Zr1 74.06(11) . 2
C9 C8 C7 118.60(17) . .
C9 C8 Zr1 124.45(13) . 2
C7 C8 Zr1 73.22(11) . 2
C1 C9 C8 128.86(17) . .
C1 C9 C4 108.65(17) . .
C8 C9 C4 121.88(17) . .
C1 C9 Zr1 66.94(10) . .
C8 C9 Zr1 129.27(13) . .
C4 C9 Zr1 76.94(11) . .
C11 C10 C14 107.17(17) . .
C11 C10 C19 125.67(18) . .
C14 C10 C19 126.78(19) . .
C11 C10 Zr1 75.34(11) . .
C14 C10 Zr1 76.13(11) . .
C19 C10 Zr1 120.00(13) . .
C12 C11 C10 108.33(17) . .
C12 C11 C20 126.81(19) . .
C10 C11 C20 124.69(18) . .
C12 C11 Zr1 77.48(11) . .
C10 C11 Zr1 71.71(11) . .
C20 C11 Zr1 120.46(13) . .
C11 C12 C13 108.20(18) . .
C11 C12 C21 125.39(19) . .
C13 C12 C21 125.78(18) . .
C11 C12 Zr1 70.81(11) . .
C13 C12 Zr1 73.95(11) . .
C21 C12 Zr1 128.12(14) . .
C14 C13 C12 107.99(17) . .
C14 C13 C22 125.3(2) . .
C12 C13 C22 126.2(2) . .
C14 C13 Zr1 71.90(11) . .
C12 C13 Zr1 74.58(11) . .
C22 C13 Zr1 125.41(14) . .
C13 C14 C10 108.27(18) . .
C13 C14 C23 124.88(19) . .
C10 C14 C23 125.69(19) . .
C13 C14 Zr1 76.40(12) . .
C10 C14 Zr1 70.99(11) . .
C23 C14 Zr1 128.23(14) . .
C3 C16 C18 115.18(18) . .
C3 C16 C17 110.25(18) . .
C18 C16 C17 109.99(18) . .

loop_
_geom_bond_atom_site_label_1
_geom_bond_atom_site_label_2
_geom_bond_distance
_geom_bond_site_symmetry_2
Zr1 N1 2.0610(15) .
Zr1 C2 2.4579(19) .
Zr1 C10 2.4854(19) .
Zr1 C1 2.515(2) .
Zr1 C7 2.531(2) 2
Zr1 C11 2.5324(19) .
Zr1 C8 2.5415(19) 2
Zr1 C14 2.552(2) .
Zr1 C3 2.5687(19) .
Zr1 C13 2.610(2) .
Zr1 C12 2.6176(19) .
Zr1 C9 2.7036(18) .
N1 N1 1.197(3) 2
C1 C2 1.412(3) .
C1 C9 1.427(3) .
C1 C15 1.502(3) .
C2 C3 1.424(3) .
C3 C4 1.430(3) .
C3 C16 1.509(3) .
C4 C9 1.426(3) .
C4 C5 1.435(3) .
C5 C6 1.350(3) .
C6 C7 1.433(3) .
C7 C8 1.429(3) .
C7 Zr1 2.531(2) 2
C8 C9 1.424(3) .
C8 Zr1 2.5415(19) 2
C10 C11 1.424(3) .
C10 C14 1.427(3) .
C10 C19 1.502(3) .
C11 C12 1.409(3) .
C11 C20 1.501(3) .
C12 C13 1.418(3) .
C12 C21 1.500(3) .
C13 C14 1.411(3) .
C13 C22 1.498(3) .
C14 C23 1.502(3) .
C16 C18 1.518(3) .
C16 C17 1.527(3) .

loop_
_platon_squeeze_void_nr
_platon_squeeze_void_average_x
_platon_squeeze_void_average_y
_platon_squeeze_void_average_z
_platon_squeeze_void_volume
_platon_squeeze_void_count_electrons
1 0.250 0.750 0.949 161.8 39.5
2 0.250 0.750 0.449 161.8 40.0
3 0.750 0.250 0.051 161.9 39.1
4 0.750 0.250 0.551 161.9 39.9
